data_4324919
loop_
_publ_author_name
'Rajneesh Kumar Prajapati'
'Sandeep Verma'

_publ_section_title
;
 Adenine Coordination around a Cu6I6 Core
;
_journal_name_full 'Inorganic Chemistry'
_journal_page_first 3180
_journal_page_last 3182
_journal_paper_doi 10.1021/ic200188a
_journal_volume 50
_journal_year 2011
_chemical_formula_moiety 'C8 H9 N6 S, Cl O4'
_chemical_formula_sum 'C8 H9 Cl N6 O4 S'
_chemical_formula_weight 320.72
_chemical_name_common 9-(2-thiocyanatoethyl)adenine_protonated
_chemical_name_systematic
;
 ?
;
_space_group_IT_number 14
_symmetry_cell_setting monoclinic
_symmetry_space_group_name_Hall '-P 2ybc'
_symmetry_space_group_name_H-M 'P 1 21/c 1'
_atom_sites_solution_hydrogens geom
_atom_sites_solution_primary direct
_atom_sites_solution_secondary difmap
_audit_creation_method SHELXL-97
_cell_angle_alpha 90.00
_cell_angle_beta 104.813(3)
_cell_angle_gamma 90.00
_cell_formula_units_Z 4
_cell_length_a 8.8797(15)
_cell_length_b 9.2294(16)
_cell_length_c 15.799(3)
_cell_measurement_reflns_used 999
_cell_measurement_temperature 100(2)
_cell_measurement_theta_max 26.00
_cell_measurement_theta_min 2.37
_cell_volume 1251.8(4)
_computing_cell_refinement 'SMART 5.628 (Bruker, 2003)'
_computing_data_collection 'SMART 5.628 (Bruker, 2003)'
_computing_data_reduction 'SAINT+ 6.45  (Bruker, 2003)'
_computing_molecular_graphics 'diamond 3.1d'
_computing_structure_refinement 'SHELXL-97 (Sheldrick, 1997)'
_computing_structure_solution Sir92
_diffrn_ambient_temperature 100(2)
_diffrn_measured_fraction_theta_full 0.995
_diffrn_measured_fraction_theta_max 0.995
_diffrn_measurement_device_type 'CCD area Detector'
_diffrn_measurement_method 'Phi-Omega scans'
_diffrn_radiation_monochromator graphite
_diffrn_radiation_source 'fine-focus sealed tube'
_diffrn_radiation_type MoK\a
_diffrn_radiation_wavelength 0.71073
_diffrn_reflns_av_R_equivalents 0.0406
_diffrn_reflns_av_sigmaI/netI 0.0442
_diffrn_reflns_limit_h_max 10
_diffrn_reflns_limit_h_min -10
_diffrn_reflns_limit_k_max 11
_diffrn_reflns_limit_k_min -10
_diffrn_reflns_limit_l_max 19
_diffrn_reflns_limit_l_min -18
_diffrn_reflns_number 6674
_diffrn_reflns_theta_full 26.00
_diffrn_reflns_theta_max 26.00
_diffrn_reflns_theta_min 2.37
_exptl_absorpt_coefficient_mu 0.497
_exptl_absorpt_correction_T_max 0.9520
_exptl_absorpt_correction_T_min 0.9115
_exptl_absorpt_correction_type psi-scan
_exptl_absorpt_process_details '(North et al., 1968)'
_exptl_crystal_colour colorless
_exptl_crystal_density_diffrn 1.702
_exptl_crystal_description block
_exptl_crystal_F_000 656
_exptl_crystal_size_max 0.19
_exptl_crystal_size_mid 0.15
_exptl_crystal_size_min 0.10
_refine_diff_density_max 1.442
_refine_diff_density_min -0.816
_refine_diff_density_rms 0.116
_refine_ls_extinction_method none
_refine_ls_goodness_of_fit_ref 1.083
_refine_ls_hydrogen_treatment constr
_refine_ls_matrix_type full
_refine_ls_number_parameters 181
_refine_ls_number_reflns 2446
_refine_ls_number_restraints 0
_refine_ls_restrained_S_all 1.083
_refine_ls_R_factor_all 0.0690
_refine_ls_R_factor_gt 0.0577
_refine_ls_shift/su_max 0.001
_refine_ls_shift/su_mean 0.000
_refine_ls_structure_factor_coef Fsqd
_refine_ls_weighting_details 'calc w=1/[\s^2^(Fo^2^)+(0.0962P)^2^+2.5357P] where P=(Fo^2^+2Fc^2^)/3'
_refine_ls_weighting_scheme calc
_refine_ls_wR_factor_gt 0.1540
_refine_ls_wR_factor_ref 0.1727
_reflns_number_gt 2032
_reflns_number_total 2446
_reflns_threshold_expression >2sigma(I)
_cod_data_source_file ic200188a_si_002_1.cif
_cod_data_source_block Complex-1
_cod_original_sg_symbol_H-M 'P 21/c'
_cod_database_code 4324919

loop_
_symmetry_equiv_pos_as_xyz
'x, y, z'
'-x, y+1/2, -z+1/2'
'-x, -y, -z'
'x, -y-1/2, z-1/2'

loop_
_atom_site_label
_atom_site_type_symbol
_atom_site_fract_x
_atom_site_fract_y
_atom_site_fract_z
_atom_site_U_iso_or_equiv
_atom_site_adp_type
_atom_site_occupancy
_atom_site_symmetry_multiplicity
_atom_site_calc_flag
_atom_site_refinement_flags
S1 S 0.92306(10) 0.67645(9) 0.66564(5) 0.0189(3) Uani 1 1 d .
N9 N 0.8797(3) 0.6196(3) 0.85533(17) 0.0152(6) Uani 1 1 d .
C4 C 1.0228(4) 0.6120(4) 0.9130(2) 0.0149(7) Uani 1 1 d .
N3 N 1.1211(3) 0.4964(3) 0.92599(17) 0.0164(6) Uani 1 1 d .
C2 C 1.2517(4) 0.5233(4) 0.9834(2) 0.0163(7) Uani 1 1 d .
H2 H 1.3260 0.4500 0.9956 0.020 Uiso 1 1 calc R
C8 C 0.8232(4) 0.7551(4) 0.8653(2) 0.0164(7) Uani 1 1 d .
H8 H 0.7265 0.7879 0.8330 0.020 Uiso 1 1 calc R
N1 N 1.2877(3) 0.6521(3) 1.02708(18) 0.0174(6) Uani 1 1 d .
H1 H 1.3770 0.6597 1.0641 0.021 Uiso 1 1 calc R
C9 C 0.8121(4) 0.5132(4) 0.7870(2) 0.0172(7) Uani 1 1 d .
H9A H 0.7055 0.5403 0.7589 0.021 Uiso 1 1 calc R
H9B H 0.8106 0.4187 0.8135 0.021 Uiso 1 1 calc R
C10 C 0.9043(4) 0.5047(4) 0.7188(2) 0.0170(7) Uani 1 1 d .
H10A H 0.8544 0.4352 0.6744 0.020 Uiso 1 1 calc R
H10B H 1.0077 0.4684 0.7464 0.020 Uiso 1 1 calc R
N7 N 0.9188(3) 0.8343(3) 0.92487(18) 0.0172(6) Uani 1 1 d .
C6 C 1.1905(4) 0.7686(4) 1.0154(2) 0.0163(7) Uani 1 1 d .
C5 C 1.0457(4) 0.7447(4) 0.9545(2) 0.0150(7) Uani 1 1 d .
C11 C 0.7324(4) 0.7042(4) 0.6150(2) 0.0222(8) Uani 1 1 d .
N6 N 1.2359(3) 0.8894(3) 1.05884(19) 0.0210(7) Uani 1 1 d .
H6A H 1.3268 0.8946 1.0945 0.025 Uiso 1 1 calc R
H6B H 1.1745 0.9630 1.0515 0.025 Uiso 1 1 calc R
N10 N 0.6036(4) 0.7241(4) 0.5811(2) 0.0301(8) Uani 1 1 d .
Cl1 Cl 1.38183(10) 0.87207(10) 1.29507(5) 0.0232(3) Uani 1 1 d .
O3 O 1.4545(3) 0.8011(3) 1.23481(18) 0.0326(7) Uani 1 1 d .
O4 O 1.4946(3) 0.9347(4) 1.36562(18) 0.0377(8) Uani 1 1 d .
O1 O 1.2807(6) 0.7807(5) 1.3244(3) 0.0772(15) Uani 1 1 d .
O2 O 1.2857(5) 0.9892(4) 1.2498(2) 0.0613(11) Uani 1 1 d .

loop_
_atom_site_aniso_label
_atom_site_aniso_U_11
_atom_site_aniso_U_22
_atom_site_aniso_U_33
_atom_site_aniso_U_23
_atom_site_aniso_U_13
_atom_site_aniso_U_12
S1 0.0149(4) 0.0226(5) 0.0176(5) 0.0030(3) 0.0017(3) 0.0003(3)
N9 0.0142(14) 0.0177(14) 0.0127(13) -0.0021(10) 0.0018(11) -0.0009(11)
C4 0.0135(15) 0.0206(17) 0.0104(15) 0.0019(12) 0.0029(12) -0.0013(13)
N3 0.0175(14) 0.0186(14) 0.0133(13) -0.0005(11) 0.0042(11) -0.0005(11)
C2 0.0179(16) 0.0192(17) 0.0118(15) 0.0012(12) 0.0039(13) 0.0028(13)
C8 0.0128(15) 0.0198(17) 0.0157(16) -0.0004(13) 0.0018(13) 0.0007(13)
N1 0.0140(14) 0.0221(15) 0.0144(14) -0.0025(11) 0.0003(11) -0.0003(12)
C9 0.0157(16) 0.0191(17) 0.0143(16) -0.0020(13) -0.0008(13) -0.0039(13)
C10 0.0190(16) 0.0168(16) 0.0138(16) 0.0001(12) 0.0016(13) 0.0009(13)
N7 0.0160(14) 0.0204(15) 0.0143(14) -0.0027(11) 0.0022(11) 0.0004(12)
C6 0.0164(16) 0.0206(17) 0.0127(16) -0.0002(13) 0.0051(13) 0.0003(13)
C5 0.0152(15) 0.0188(16) 0.0120(15) -0.0008(12) 0.0051(13) -0.0010(13)
C11 0.0243(19) 0.0208(18) 0.0210(18) 0.0059(14) 0.0052(15) 0.0020(15)
N6 0.0155(14) 0.0226(16) 0.0213(15) -0.0092(12) -0.0021(12) 0.0008(12)
N10 0.0208(17) 0.0373(19) 0.0314(18) 0.0137(15) 0.0051(14) 0.0038(14)
Cl1 0.0173(5) 0.0340(5) 0.0178(5) -0.0069(3) 0.0037(3) -0.0068(3)
O3 0.0225(14) 0.0528(19) 0.0219(14) -0.0111(13) 0.0045(11) 0.0055(13)
O4 0.0267(15) 0.0536(19) 0.0275(15) -0.0173(14) -0.0029(12) -0.0041(14)
O1 0.101(3) 0.065(3) 0.093(3) -0.050(2) 0.075(3) -0.059(3)
O2 0.067(2) 0.071(3) 0.0365(18) -0.0023(18) -0.0054(17) 0.031(2)

loop_
_atom_type_symbol
_atom_type_description
_atom_type_scat_dispersion_real
_atom_type_scat_dispersion_imag
_atom_type_scat_source
C C 0.0033 0.0016 'International Tables Vol C Tables 4.2.6.8 and 6.1.1.4'
H H 0.0000 0.0000 'International Tables Vol C Tables 4.2.6.8 and 6.1.1.4'
N N 0.0061 0.0033 'International Tables Vol C Tables 4.2.6.8 and 6.1.1.4'
S S 0.1246 0.1234 'International Tables Vol C Tables 4.2.6.8 and 6.1.1.4'
Cu Cu 0.3201 1.2651 'International Tables Vol C Tables 4.2.6.8 and 6.1.1.4'
I I -0.4742 1.8119 'International Tables Vol C Tables 4.2.6.8 and 6.1.1.4'
Cl Cl 0.1484 0.1585 'International Tables Vol C Tables 4.2.6.8 and 6.1.1.4'
O O 0.0106 0.0060 'International Tables Vol C Tables 4.2.6.8 and 6.1.1.4'

loop_
_geom_angle_atom_site_label_1
_geom_angle_atom_site_label_2
_geom_angle_atom_site_label_3
_geom_angle
C11 S1 C10 98.68(17)
C4 N9 C8 106.0(3)
C4 N9 C9 126.4(3)
C8 N9 C9 126.9(3)
N3 C4 N9 126.4(3)
N3 C4 C5 127.9(3)
N9 C4 C5 105.7(3)
C2 N3 C4 112.3(3)
N3 C2 N1 124.6(3)
N7 C8 N9 113.6(3)
C6 N1 C2 124.0(3)
N9 C9 C10 111.4(3)
C9 C10 S1 114.4(2)
C8 N7 C5 103.4(3)
N6 C6 N1 120.0(3)
N6 C6 C5 126.2(3)
N1 C6 C5 113.8(3)
C4 C5 N7 111.3(3)
C4 C5 C6 117.4(3)
N7 C5 C6 131.3(3)
N10 C11 S1 179.5(4)
O1 Cl1 O4 111.8(2)
O1 Cl1 O3 112.4(2)
O4 Cl1 O3 111.11(17)
O1 Cl1 O2 105.5(3)
O4 Cl1 O2 107.0(2)
O3 Cl1 O2 108.7(2)

loop_
_geom_bond_atom_site_label_1
_geom_bond_atom_site_label_2
_geom_bond_distance
S1 C11 1.697(4)
S1 C10 1.822(3)
N9 C4 1.363(4)
N9 C8 1.371(4)
N9 C9 1.470(4)
C4 N3 1.360(4)
C4 C5 1.379(5)
N3 C2 1.301(4)
C2 N1 1.371(4)
C8 N7 1.316(4)
N1 C6 1.362(4)
C9 C10 1.512(5)
N7 C5 1.380(4)
C6 N6 1.316(5)
C6 C5 1.413(5)
C11 N10 1.147(5)
Cl1 O1 1.394(4)
Cl1 O4 1.417(3)
Cl1 O3 1.437(3)
Cl1 O2 1.448(4)

loop_
_geom_torsion_atom_site_label_1
_geom_torsion_atom_site_label_2
_geom_torsion_atom_site_label_3
_geom_torsion_atom_site_label_4
_geom_torsion
C8 N9 C4 N3 179.5(3)
C9 N9 C4 N3 -9.4(5)
C8 N9 C4 C5 -0.4(3)
C9 N9 C4 C5 170.6(3)
N9 C4 N3 C2 177.8(3)
C5 C4 N3 C2 -2.2(5)
C4 N3 C2 N1 0.7(5)
C4 N9 C8 N7 -0.1(4)
C9 N9 C8 N7 -171.1(3)
N3 C2 N1 C6 -0.3(5)
C4 N9 C9 C10 -64.4(4)
C8 N9 C9 C10 104.9(4)
N9 C9 C10 S1 -57.0(3)
C11 S1 C10 C9 -64.2(3)
N9 C8 N7 C5 0.6(4)
C2 N1 C6 N6 -178.5(3)
C2 N1 C6 C5 1.1(5)
N3 C4 C5 N7 -179.1(3)
N9 C4 C5 N7 0.9(4)
N3 C4 C5 C6 3.1(5)
N9 C4 C5 C6 -176.9(3)
C8 N7 C5 C4 -0.9(4)
C8 N7 C5 C6 176.4(3)
N6 C6 C5 C4 177.3(3)
N1 C6 C5 C4 -2.3(4)
N6 C6 C5 N7 0.1(6)
N1 C6 C5 N7 -179.5(3)
C10 S1 C11 N10 131(42)

loop_
_cod_related_entry_id
_cod_related_entry_database
_cod_related_entry_code
1 ChemSpider 30661160
